data_7704754
loop_
_publ_author_name
'Zhu, Bei'
'Jiang, Jianhua'
'Zhu, Tianyu'
'Yang, Haoming'
'Jin, Yong'
'L\"u, Minfeng'

_publ_section_title
;
 Synthesis, crystal structures, and magnetic properties of one-dimensional
 alkali metal copper chlor-tellurites
 A(NH<sub>4</sub>)Cu<sub>4</sub>Te<sub>2</sub>O<sub>6</sub>Cl<sub>6</sub>
 (A = K, Cs), NaCu<sub>4</sub>Te<sub>2</sub>Cl<sub>5</sub>O<sub>6</sub>
 and
 Rb<sub>3</sub>(NH<sub>4</sub>)<sub>2</sub>Cu<sub>12</sub>Te<sub>6</sub>Cl<sub>16.5</sub>O<sub>18</sub>(OH)<sub>0.5</sub>.
;
_journal_issue 28
_journal_name_full 'Dalton transactions (Cambridge, England : 2003)'
_journal_page_first 9751
_journal_page_last 9761
_journal_paper_doi 10.1039/d0dt00037j
_journal_volume 49
_journal_year 2020
_chemical_formula_sum 'Cl6 Cu4 H4 K N O6 Te2'
_chemical_formula_weight 875.2
_space_group_IT_number 12
_space_group_name_Hall '-C 2y'
_space_group_name_H-M_alt 'C 1 2/m 1'
_symmetry_cell_setting monoclinic
_symmetry_Int_Tables_number 12
_symmetry_space_group_name_Hall '-C 2y'
_symmetry_space_group_name_H-M 'C 1 2/m 1'
_audit_update_record
;
2020-05-18 deposited with the CCDC.	2020-06-19 downloaded from the CCDC.
;
_cell_angle_alpha 90
_cell_angle_beta 90.648(4)
_cell_angle_gamma 90
_cell_formula_units_Z 2
_cell_length_a 8.7465(4)
_cell_length_b 9.1357(4)
_cell_length_c 10.0174(5)
_cell_measurement_reflns_used 283
_cell_measurement_temperature 293
_cell_measurement_theta_max 27.005
_cell_measurement_theta_min 3.8425
_cell_volume 800.39(6)
_diffrn_ambient_temperature 293
_diffrn_measured_fraction_theta_full 1
_diffrn_measured_fraction_theta_max 1
_diffrn_measurement_device CCD
_diffrn_measurement_device_type 'Bruker Smart APEX II'
_diffrn_radiation_monochromator graphite
_diffrn_radiation_probe x-ray
_diffrn_radiation_source 'X-ray tube'
_diffrn_radiation_type 'Mo K\a'
_diffrn_radiation_wavelength 0.71073
_diffrn_reflns_av_R_equivalents 0.092
_diffrn_reflns_av_unetI/netI 0.0582
_diffrn_reflns_limit_h_max 11
_diffrn_reflns_limit_h_min -11
_diffrn_reflns_limit_k_max 11
_diffrn_reflns_limit_k_min -12
_diffrn_reflns_limit_l_max 13
_diffrn_reflns_limit_l_min -13
_diffrn_reflns_number 7235
_diffrn_reflns_theta_full 28.33
_diffrn_reflns_theta_max 28.33
_diffrn_reflns_theta_min 2.03
_exptl_absorpt_coefficient_mu 10.089
_exptl_absorpt_correction_T_max 0.7457
_exptl_absorpt_correction_T_min 0.5986
_exptl_absorpt_correction_type multi-scan
_exptl_absorpt_process_details Bruker
_exptl_crystal_colour 'dark green'
_exptl_crystal_density_diffrn 3.6316
_exptl_crystal_description transparent
_exptl_crystal_F_000 800
_exptl_crystal_size_max 0.074
_exptl_crystal_size_mid 0.054
_exptl_crystal_size_min 0.027
_refine_diff_density_max 3.68
_refine_diff_density_min -3.19
_refine_ls_extinction_method none
_refine_ls_goodness_of_fit_gt 3.38
_refine_ls_goodness_of_fit_ref 3.67
_refine_ls_hydrogen_treatment constr
_refine_ls_number_constraints 14
_refine_ls_number_parameters 43
_refine_ls_number_reflns 1063
_refine_ls_number_restraints 0
_refine_ls_R_factor_all 0.1115
_refine_ls_R_factor_gt 0.0775
_refine_ls_shift/su_max 0.0412
_refine_ls_shift/su_mean 0.0050
_refine_ls_structure_factor_coef F
_refine_ls_weighting_details w=1/(\s^2^(F)+0.0001F^2^)
_refine_ls_weighting_scheme sigma
_refine_ls_wR_factor_gt 0.0865
_refine_ls_wR_factor_ref 0.1105
_reflns_number_gt 778
_reflns_number_total 1063
_reflns_threshold_expression I>3\s(I)
_cod_data_source_file d0dt00037j2.cif
_cod_data_source_block K(NH4)Cu4Te2Cl6O6
_cod_depositor_comments
;
The following automatic conversions were performed:

data item '_diffrn_radiation_probe' value 'X-ray' was changed to
'x-ray' in accordance with the
/home/data/users/saulius/crontab/automatic-downloads/rss-feeds/RSC/lib/dictionaries/cif_core.dic
dictionary named 'cif_core.dic' version 2.4.2 last updated on
2011-04-26.

Automatic conversion script
Id: cif_fix_values 7556 2019-12-06 15:28:31Z antanas 

 Adding full bibliography for 7704752--7704755.cif.
;
_cod_original_formula_sum 'Cl6 Cu4 H4 K1 N1 O6 Te2'
_cod_database_code 7704754

loop_
_space_group_symop_id
_space_group_symop_operation_xyz
1 x,y,z
2 -x,y,-z
3 -x,-y,-z
4 x,-y,z
5 x+1/2,y+1/2,z
6 -x+1/2,y+1/2,-z
7 -x+1/2,-y+1/2,-z
8 x+1/2,-y+1/2,z

loop_
_atom_site_label
_atom_site_type_symbol
_atom_site_fract_x
_atom_site_fract_y
_atom_site_fract_z
_atom_site_adp_type
_atom_site_U_iso_or_equiv
_atom_site_site_symmetry_multiplicity
_atom_site_occupancy
_atom_site_calc_flag
_atom_site_refinement_flags
_atom_site_disorder_assembly
_atom_site_disorder_group
K1 K 0.367(4) 0 0.058(4) Uiso 0.041(5) 4 0.1 d . . .
N1 N 0.367(4) 0 0.058(4) Uiso 0.041(5) 4 0.5 d . . .
H1 H 0.371093 0.084751 0.039809 Uiso 0.0417 8 0.5 d . . .
H2 H 0.306487 0 0.133714 Uiso 0.038 4 0.5 d . . .
H3 H 0.74487 0 0.983714 Uiso 0.038 4 0.5 d . . .
K1' K 0.431(2) 0 0.067(2) Uiso 0.041(5) 4 0.4 d . . .
Cu1 Cu 1.1838(3) 0.1750(3) 0.3779(3) Uani 0.0200(8) 8 1 d . . .
Te1 Te 0.8564(2) 0 0.30938(18) Uani 0.0145(5) 4 1 d . . .
Cl1 Cl 1.1251(10) 0.2442(9) 0.1691(7) Uani 0.073(3) 8 1 d . . .
Cl2 Cl 0.4196(16) 0 0.3683(13) Uani 0.079(5) 4 1 d . . .
O1 O 1.0618(19) 0 0.3632(16) Uiso 0.012(4) 4 1 d . . .
O2 O 0.8049(15) 0.1533(14) 0.4240(13) Uiso 0.021(3) 8 1 d . . .

loop_
_atom_site_aniso_label
_atom_site_aniso_type_symbol
_atom_site_aniso_U_11
_atom_site_aniso_U_22
_atom_site_aniso_U_33
_atom_site_aniso_U_12
_atom_site_aniso_U_13
_atom_site_aniso_U_23
Cu1 Cu 0.0185(14) 0.0123(13) 0.0291(15) -0.0059(10) -0.0018(11) 0.0022(11)
Te1 Te 0.0137(9) 0.0086(9) 0.0212(10) 0 0.0008(7) 0
Cl1 Cl 0.099(6) 0.065(5) 0.055(4) -0.050(5) -0.043(4) 0.029(4)
Cl2 Cl 0.104(10) 0.051(7) 0.083(9) 0 0.027(8) 0

loop_
_atom_type_symbol
_atom_type_scat_dispersion_real
_atom_type_scat_dispersion_imag
_atom_type_scat_source
Cl 0.1484 0.1585 'International Tables Vol C tables 4.2.6.8 and 6.1.1.1'
Cu 0.3201 1.2651 'International Tables Vol C tables 4.2.6.8 and 6.1.1.1'
F 0.0171 0.0103 'International Tables Vol C tables 4.2.6.8 and 6.1.1.1'
H 0.0000 0.0000 'International Tables Vol C tables 4.2.6.8 and 6.1.1.1'
K 0.2009 0.2494 'International Tables Vol C tables 4.2.6.8 and 6.1.1.1'
N 0.0061 0.0033 'International Tables Vol C tables 4.2.6.8 and 6.1.1.1'
O 0.0106 0.0060 'International Tables Vol C tables 4.2.6.8 and 6.1.1.1'
Te -0.5308 1.6751 'International Tables Vol C tables 4.2.6.8 and 6.1.1.1'

loop_
_exptl_crystal_face_index_h
_exptl_crystal_face_index_k
_exptl_crystal_face_index_l
_exptl_crystal_face_perp_dist
? ? ? ?

loop_
_geom_angle_atom_site_label_1
_geom_angle_atom_site_label_2
_geom_angle_atom_site_label_3
_geom_angle_site_symmetry_1
_geom_angle_site_symmetry_2
_geom_angle_site_symmetry_3
_geom_angle
_geom_angle_publ_flag
K1 K1 K1 2_655 . 6_545 104.7(8) ?
K1 K1 K1 2_655 . 6_555 104.7(8) ?
K1 K1 N1 2_655 . . 0 ?
K1 K1 N1 2_655 . 2_655 0.0(5) ?
K1 K1 H1 2_655 . . 82(3) ?
K1 K1 H1 2_655 . 2_655 17.5(3) ?
K1 K1 H1 2_655 . 3_655 17.5(3) ?
K1 K1 H1 2_655 . 4_555 82(3) ?
K1 K1 H2 2_655 . . 152(3) ?
K1 K1 H3 2_655 . 2_656 130(3) ?
K1 K1 K1' 2_655 . . 36(4) ?
K1 K1 K1' 2_655 . 2_655 8.7(10) ?
K1 K1 Cu1 2_655 . 1_455 137.4(12) ?
K1 K1 Cu1 2_655 . 4_455 137.4(12) ?
K1 K1 Cl1 2_655 . 1_455 137.1(5) ?
K1 K1 Cl1 2_655 . 5_445 63.8(9) ?
K1 K1 Cl1 2_655 . 6_645 70.3(9) ?
K1 K1 Cl1 2_655 . 7_655 70.3(9) ?
K1 K1 Cl1 2_655 . 4_455 137.1(5) ?
K1 K1 Cl1 2_655 . 8_455 63.8(9) ?
K1 K1 Cl2 2_655 . . 108.7(15) ?
K1 K1 K1 6_545 . 6_555 125.6(9) ?
K1 K1 N1 6_545 . . 0 ?
K1 K1 N1 6_545 . 2_655 104.7(8) ?
K1 K1 H1 6_545 . . 146(3) ?
K1 K1 H1 6_545 . 2_655 121.7(9) ?
K1 K1 H1 6_545 . 3_655 90.0(5) ?
K1 K1 H1 6_545 . 4_555 26(2) ?
K1 K1 H2 6_545 . . 87.4(12) ?
K1 K1 H3 6_545 . 2_656 63.0(5) ?
K1 K1 K1' 6_545 . . 115.4(10) ?
K1 K1 K1' 6_545 . 2_655 101.1(8) ?
K1 K1 Cu1 6_545 . 1_455 112.4(8) ?
K1 K1 Cu1 6_545 . 4_455 70.0(5) ?
K1 K1 Cl1 6_545 . 1_455 115.1(10) ?
K1 K1 Cl1 6_545 . 5_445 74.1(4) ?
K1 K1 Cl1 6_545 . 6_645 38.4(5) ?
K1 K1 Cl1 6_545 . 7_655 119.3(10) ?
K1 K1 Cl1 6_545 . 4_455 38.2(5) ?
K1 K1 Cl1 6_545 . 8_455 160.1(9) ?
K1 K1 Cl2 6_545 . . 106.2(7) ?
K1 K1 N1 6_555 . . 0 ?
K1 K1 N1 6_555 . 2_655 104.7(8) ?
K1 K1 H1 6_555 . . 26(2) ?
K1 K1 H1 6_555 . 2_655 90.0(5) ?
K1 K1 H1 6_555 . 3_655 121.7(9) ?
K1 K1 H1 6_555 . 4_555 146(3) ?
K1 K1 H2 6_555 . . 87.4(12) ?
K1 K1 H3 6_555 . 2_656 63.0(5) ?
K1 K1 K1' 6_555 . . 115.4(10) ?
K1 K1 K1' 6_555 . 2_655 101.1(8) ?
K1 K1 Cu1 6_555 . 1_455 70.0(5) ?
K1 K1 Cu1 6_555 . 4_455 112.4(8) ?
K1 K1 Cl1 6_555 . 1_455 38.2(5) ?
K1 K1 Cl1 6_555 . 5_445 160.1(9) ?
K1 K1 Cl1 6_555 . 6_645 119.3(10) ?
K1 K1 Cl1 6_555 . 7_655 38.4(5) ?
K1 K1 Cl1 6_555 . 4_455 115.1(10) ?
K1 K1 Cl1 6_555 . 8_455 74.1(4) ?
K1 K1 Cl2 6_555 . . 106.2(7) ?
N1 K1 N1 . . 2_655 0 ?
N1 K1 H1 . . . 0 ?
N1 K1 H1 . . 2_655 0 ?
N1 K1 H1 . . 3_655 0 ?
N1 K1 H1 . . 4_555 0 ?
N1 K1 H2 . . . 0 ?
N1 K1 H3 . . 2_656 0 ?
N1 K1 K1' . . . 0 ?
N1 K1 K1' . . 2_655 0 ?
N1 K1 Cu1 . . 1_455 0 ?
N1 K1 Cu1 . . 4_455 0 ?
N1 K1 Cl1 . . 1_455 0 ?
N1 K1 Cl1 . . 5_445 0 ?
N1 K1 Cl1 . . 6_645 0 ?
N1 K1 Cl1 . . 7_655 0 ?
N1 K1 Cl1 . . 4_455 0 ?
N1 K1 Cl1 . . 8_455 0 ?
N1 K1 Cl2 . . . 0 ?
N1 K1 H1 2_655 . . 82(3) ?
N1 K1 H1 2_655 . 2_655 17.5(3) ?
N1 K1 H1 2_655 . 3_655 17.5(3) ?
N1 K1 H1 2_655 . 4_555 82(3) ?
N1 K1 H2 2_655 . . 152(3) ?
N1 K1 H3 2_655 . 2_656 130(3) ?
N1 K1 K1' 2_655 . . 36(4) ?
N1 K1 K1' 2_655 . 2_655 8.7(10) ?
N1 K1 Cu1 2_655 . 1_455 137.4(12) ?
N1 K1 Cu1 2_655 . 4_455 137.4(12) ?
N1 K1 Cl1 2_655 . 1_455 137.1(5) ?
N1 K1 Cl1 2_655 . 5_445 63.8(9) ?
N1 K1 Cl1 2_655 . 6_645 70.3(9) ?
N1 K1 Cl1 2_655 . 7_655 70.3(9) ?
N1 K1 Cl1 2_655 . 4_455 137.1(5) ?
N1 K1 Cl1 2_655 . 8_455 63.8(9) ?
N1 K1 Cl2 2_655 . . 108.7(15) ?
H1 K1 H1 . . 2_655 65(2) ?
H1 K1 H1 . . 3_655 99(3) ?
H1 K1 H1 . . 4_555 153(5) ?
H1 K1 H2 . . . 102(3) ?
H1 K1 H3 . . 2_656 87(3) ?
H1 K1 K1' . . . 90(3) ?
H1 K1 K1' . . 2_655 80(3) ?
H1 K1 Cu1 . . 1_455 79(2) ?
H1 K1 Cu1 . . 4_455 127(3) ?
H1 K1 Cl1 . . 1_455 56(2) ?
H1 K1 Cl1 . . 5_445 135(3) ?
H1 K1 Cl1 . . 6_645 122(3) ?
H1 K1 Cl1 . . 7_655 31(2) ?
H1 K1 Cl1 . . 4_455 140(3) ?
H1 K1 Cl1 . . 8_455 52(2) ?
H1 K1 Cl2 . . . 103(3) ?
H1 K1 H1 2_655 . 3_655 34.4(5) ?
H1 K1 H1 2_655 . 4_555 99(3) ?
H1 K1 H2 2_655 . . 145(3) ?
H1 K1 H3 2_655 . 2_656 131(2) ?
H1 K1 K1' 2_655 . . 36(3) ?
H1 K1 K1' 2_655 . 2_655 20.9(4) ?
H1 K1 Cu1 2_655 . 1_455 123.4(8) ?
H1 K1 Cu1 2_655 . 4_455 142.3(13) ?
H1 K1 Cl1 2_655 . 1_455 119.8(3) ?
H1 K1 Cl1 2_655 . 5_445 75.4(8) ?
H1 K1 Cl1 2_655 . 6_645 85.7(10) ?
H1 K1 Cl1 2_655 . 7_655 60.1(6) ?
H1 K1 Cl1 2_655 . 4_455 154.0(7) ?
H1 K1 Cl1 2_655 . 8_455 49.0(5) ?
H1 K1 Cl2 2_655 . . 104.6(12) ?
H1 K1 H1 3_655 . 4_555 65(2) ?
H1 K1 H2 3_655 . . 145(3) ?
H1 K1 H3 3_655 . 2_656 131(2) ?
H1 K1 K1' 3_655 . . 36(3) ?
H1 K1 K1' 3_655 . 2_655 20.9(4) ?
H1 K1 Cu1 3_655 . 1_455 142.3(13) ?
H1 K1 Cu1 3_655 . 4_455 123.4(8) ?
H1 K1 Cl1 3_655 . 1_455 154.0(7) ?
H1 K1 Cl1 3_655 . 5_445 49.0(5) ?
H1 K1 Cl1 3_655 . 6_645 60.1(6) ?
H1 K1 Cl1 3_655 . 7_655 85.7(10) ?
H1 K1 Cl1 3_655 . 4_455 119.8(3) ?
H1 K1 Cl1 3_655 . 8_455 75.4(8) ?
H1 K1 Cl2 3_655 . . 104.6(12) ?
H1 K1 H2 4_555 . . 102(3) ?
H1 K1 H3 4_555 . 2_656 87(3) ?
H1 K1 K1' 4_555 . . 90(3) ?
H1 K1 K1' 4_555 . 2_655 80(3) ?
H1 K1 Cu1 4_555 . 1_455 127(3) ?
H1 K1 Cu1 4_555 . 4_455 79(2) ?
H1 K1 Cl1 4_555 . 1_455 140(3) ?
H1 K1 Cl1 4_555 . 5_445 52(2) ?
H1 K1 Cl1 4_555 . 6_645 31(2) ?
H1 K1 Cl1 4_555 . 7_655 122(3) ?
H1 K1 Cl1 4_555 . 4_455 56(2) ?
H1 K1 Cl1 4_555 . 8_455 135(3) ?
H1 K1 Cl2 4_555 . . 103(3) ?
H2 K1 H3 . . 2_656 78(3) ?
H2 K1 K1' . . . 116(6) ?
H2 K1 K1' . . 2_655 161(3) ?
H2 K1 Cu1 . . 1_455 25.3(6) ?
H2 K1 Cu1 . . 4_455 25.3(6) ?
H2 K1 Cl1 . . 1_455 49.2(10) ?
H2 K1 Cl1 . . 5_445 96.7(18) ?
H2 K1 Cl1 . . 6_645 125.8(14) ?
H2 K1 Cl1 . . 7_655 125.8(14) ?
H2 K1 Cl1 . . 4_455 49.2(10) ?
H2 K1 Cl1 . . 8_455 96.7(18) ?
H2 K1 Cl2 . . . 43.3(19) ?
H3 K1 K1' 2_656 . . 166(6) ?
H3 K1 K1' 2_656 . 2_655 121(3) ?
H3 K1 Cu1 2_656 . 1_455 86.5(19) ?
H3 K1 Cu1 2_656 . 4_455 86.5(19) ?
H3 K1 Cl1 2_656 . 1_455 62.5(13) ?
H3 K1 Cl1 2_656 . 5_445 136.9(5) ?
H3 K1 Cl1 2_656 . 6_645 75.5(14) ?
H3 K1 Cl1 2_656 . 7_655 75.5(14) ?
H3 K1 Cl1 2_656 . 4_455 62.5(13) ?
H3 K1 Cl1 2_656 . 8_455 136.9(5) ?
H3 K1 Cl2 2_656 . . 121(2) ?
K1' K1 K1' . . 2_655 45(4) ?
K1' K1 Cu1 . . 1_455 106(4) ?
K1' K1 Cu1 . . 4_455 106(4) ?
K1' K1 Cl1 . . 1_455 126(3) ?
K1' K1 Cl1 . . 5_445 45.6(13) ?
K1' K1 Cl1 . . 6_645 95(3) ?
K1' K1 Cl1 . . 7_655 95(3) ?
K1' K1 Cl1 . . 4_455 126(3) ?
K1' K1 Cl1 . . 8_455 45.6(13) ?
K1' K1 Cl2 . . . 73(4) ?
K1' K1 Cu1 2_655 . 1_455 144.0(11) ?
K1' K1 Cu1 2_655 . 4_455 144.0(11) ?
K1' K1 Cl1 2_655 . 1_455 136.6(5) ?
K1' K1 Cl1 2_655 . 5_445 69.6(9) ?
K1' K1 Cl1 2_655 . 6_645 64.8(8) ?
K1' K1 Cl1 2_655 . 7_655 64.8(8) ?
K1' K1 Cl1 2_655 . 4_455 136.6(5) ?
K1' K1 Cl1 2_655 . 8_455 69.6(9) ?
K1' K1 Cl2 2_655 . . 117.4(16) ?
Cu1 K1 Cu1 1_455 . 4_455 47.9(5) ?
Cu1 K1 Cl1 1_455 . 1_455 34.7(4) ?
Cu1 K1 Cl1 1_455 . 5_445 106.6(9) ?
Cu1 K1 Cl1 1_455 . 6_645 150.5(9) ?
Cu1 K1 Cl1 1_455 . 7_655 106.8(4) ?
Cu1 K1 Cl1 1_455 . 4_455 74.4(7) ?
Cu1 K1 Cl1 1_455 . 8_455 74.5(6) ?
Cu1 K1 Cl2 1_455 . . 41.4(5) ?
Cu1 K1 Cl1 4_455 . 1_455 74.4(7) ?
Cu1 K1 Cl1 4_455 . 5_445 74.5(6) ?
Cu1 K1 Cl1 4_455 . 6_645 106.8(4) ?
Cu1 K1 Cl1 4_455 . 7_655 150.5(9) ?
Cu1 K1 Cl1 4_455 . 4_455 34.7(4) ?
Cu1 K1 Cl1 4_455 . 8_455 106.6(9) ?
Cu1 K1 Cl2 4_455 . . 41.4(5) ?
Cl1 K1 Cl1 1_455 . 5_445 141.3(12) ?
Cl1 K1 Cl1 1_455 . 6_645 137.9(12) ?
Cl1 K1 Cl1 1_455 . 7_655 76.6(4) ?
Cl1 K1 Cl1 1_455 . 4_455 85.8(9) ?
Cl1 K1 Cl1 1_455 . 8_455 81.5(4) ?
Cl1 K1 Cl2 1_455 . . 75.7(8) ?
Cl1 K1 Cl1 5_445 . 6_645 73.7(4) ?
Cl1 K1 Cl1 5_445 . 7_655 134.1(12) ?
Cl1 K1 Cl1 5_445 . 4_455 81.5(4) ?
Cl1 K1 Cl1 5_445 . 8_455 86.1(9) ?
Cl1 K1 Cl2 5_445 . . 65.8(7) ?
Cl1 K1 Cl1 6_645 . 7_655 91.5(10) ?
Cl1 K1 Cl1 6_645 . 4_455 76.6(4) ?
Cl1 K1 Cl1 6_645 . 8_455 134.1(12) ?
Cl1 K1 Cl2 6_645 . . 133.4(5) ?
Cl1 K1 Cl1 7_655 . 4_455 137.9(12) ?
Cl1 K1 Cl1 7_655 . 8_455 73.7(4) ?
Cl1 K1 Cl2 7_655 . . 133.4(5) ?
Cl1 K1 Cl1 4_455 . 8_455 141.3(12) ?
Cl1 K1 Cl2 4_455 . . 75.7(8) ?
Cl1 K1 Cl2 8_455 . . 65.8(7) ?
K1 N1 K1 . . 2_655 0 ?
K1 N1 H1 . . . 0 ?
K1 N1 H1 . . 4_555 0 ?
K1 N1 H2 . . . 0 ?
K1 N1 K1' . . . 0 ?
K1 N1 K1' . . 2_655 0 ?
K1 N1 Cl1 . . 1_455 0 ?
K1 N1 Cl1 . . 5_445 0 ?
K1 N1 Cl1 . . 6_645 0 ?
K1 N1 Cl1 . . 7_655 0 ?
K1 N1 Cl1 . . 4_455 0 ?
K1 N1 Cl1 . . 8_455 0 ?
K1 N1 Cl2 . . . 0 ?
K1 N1 H1 2_655 . . 82(3) ?
K1 N1 H1 2_655 . 4_555 82(3) ?
K1 N1 H2 2_655 . . 152(3) ?
K1 N1 K1' 2_655 . . 36(4) ?
K1 N1 K1' 2_655 . 2_655 8.7(10) ?
K1 N1 Cl1 2_655 . 1_455 137.1(5) ?
K1 N1 Cl1 2_655 . 5_445 63.8(9) ?
K1 N1 Cl1 2_655 . 6_645 70.3(9) ?
K1 N1 Cl1 2_655 . 7_655 70.3(9) ?
K1 N1 Cl1 2_655 . 4_455 137.1(5) ?
K1 N1 Cl1 2_655 . 8_455 63.8(9) ?
K1 N1 Cl2 2_655 . . 108.7(15) ?
H1 N1 H1 . . 4_555 153(5) ?
H1 N1 H2 . . . 102(3) ?
H1 N1 K1' . . . 90(3) ?
H1 N1 K1' . . 2_655 80(3) ?
H1 N1 Cl1 . . 1_455 56(2) ?
H1 N1 Cl1 . . 5_445 135(3) ?
H1 N1 Cl1 . . 6_645 122(3) ?
H1 N1 Cl1 . . 7_655 31(2) ?
H1 N1 Cl1 . . 4_455 140(3) ?
H1 N1 Cl1 . . 8_455 52(2) ?
H1 N1 Cl2 . . . 103(3) ?
H1 N1 H2 4_555 . . 102(3) ?
H1 N1 K1' 4_555 . . 90(3) ?
H1 N1 K1' 4_555 . 2_655 80(3) ?
H1 N1 Cl1 4_555 . 1_455 140(3) ?
H1 N1 Cl1 4_555 . 5_445 52(2) ?
H1 N1 Cl1 4_555 . 6_645 31(2) ?
H1 N1 Cl1 4_555 . 7_655 122(3) ?
H1 N1 Cl1 4_555 . 4_455 56(2) ?
H1 N1 Cl1 4_555 . 8_455 135(3) ?
H1 N1 Cl2 4_555 . . 103(3) ?
H2 N1 K1' . . . 116(6) ?
H2 N1 K1' . . 2_655 161(3) ?
H2 N1 Cl1 . . 1_455 49.2(10) ?
H2 N1 Cl1 . . 5_445 96.7(18) ?
H2 N1 Cl1 . . 6_645 125.8(14) ?
H2 N1 Cl1 . . 7_655 125.8(14) ?
H2 N1 Cl1 . . 4_455 49.2(10) ?
H2 N1 Cl1 . . 8_455 96.7(18) ?
H2 N1 Cl2 . . . 43.3(19) ?
K1' N1 K1' . . 2_655 45(4) ?
K1' N1 Cl1 . . 1_455 126(3) ?
K1' N1 Cl1 . . 5_445 45.6(13) ?
K1' N1 Cl1 . . 6_645 95(3) ?
K1' N1 Cl1 . . 7_655 95(3) ?
K1' N1 Cl1 . . 4_455 126(3) ?
K1' N1 Cl1 . . 8_455 45.6(13) ?
K1' N1 Cl2 . . . 73(4) ?
K1' N1 Cl1 2_655 . 1_455 136.6(5) ?
K1' N1 Cl1 2_655 . 5_445 69.6(9) ?
K1' N1 Cl1 2_655 . 6_645 64.8(8) ?
K1' N1 Cl1 2_655 . 7_655 64.8(8) ?
K1' N1 Cl1 2_655 . 4_455 136.6(5) ?
K1' N1 Cl1 2_655 . 8_455 69.6(9) ?
K1' N1 Cl2 2_655 . . 117.4(16) ?
Cl1 N1 Cl1 1_455 . 5_445 141.3(12) ?
Cl1 N1 Cl1 1_455 . 6_645 137.9(12) ?
Cl1 N1 Cl1 1_455 . 7_655 76.6(4) ?
Cl1 N1 Cl1 1_455 . 4_455 85.8(9) ?
Cl1 N1 Cl1 1_455 . 8_455 81.5(4) ?
Cl1 N1 Cl2 1_455 . . 75.7(8) ?
Cl1 N1 Cl1 5_445 . 6_645 73.7(4) ?
Cl1 N1 Cl1 5_445 . 7_655 134.1(12) ?
Cl1 N1 Cl1 5_445 . 4_455 81.5(4) ?
Cl1 N1 Cl1 5_445 . 8_455 86.1(9) ?
Cl1 N1 Cl2 5_445 . . 65.8(7) ?
Cl1 N1 Cl1 6_645 . 7_655 91.5(10) ?
Cl1 N1 Cl1 6_645 . 4_455 76.6(4) ?
Cl1 N1 Cl1 6_645 . 8_455 134.1(12) ?
Cl1 N1 Cl2 6_645 . . 133.4(5) ?
Cl1 N1 Cl1 7_655 . 4_455 137.9(12) ?
Cl1 N1 Cl1 7_655 . 8_455 73.7(4) ?
Cl1 N1 Cl2 7_655 . . 133.4(5) ?
Cl1 N1 Cl1 4_455 . 8_455 141.3(12) ?
Cl1 N1 Cl2 4_455 . . 75.7(8) ?
Cl1 N1 Cl2 8_455 . . 65.8(7) ?
K1 H1 K1 . . 2_655 81(3) ?
K1 H1 N1 . . . 0.0(5) ?
K1 H1 K1' . . . 35(3) ?
K1 H1 K1' . . 2_655 79(3) ?
K1 H1 N1 2_655 . . 81(3) ?
K1 H1 K1' 2_655 . . 53.3(13) ?
K1 H1 K1' 2_655 . 2_655 8.8(9) ?
N1 H1 K1' . . . 35(3) ?
N1 H1 K1' . . 2_655 79(3) ?
K1' H1 K1' . . 2_655 55.5(13) ?
K1 H2 N1 . . . 0.0(5) ?
K1 H2 K1' . . . 23(2) ?
K1 H2 K1' . . 2_655 14(2) ?
N1 H2 K1' . . . 23(2) ?
N1 H2 K1' . . 2_655 14(2) ?
K1' H2 K1' . . 2_655 9.7(11) ?
K1 H3 K1' 2_656 . 1_556 40(2) ?
K1 H3 K1' 2_656 . 2_656 5(2) ?
K1' H3 K1' 1_556 . 2_656 35.4(9) ?
K1 K1' K1 . . 2_655 135(5) ?
K1 K1' N1 . . . 0.0(5) ?
K1 K1' N1 . . 2_655 135(5) ?
K1 K1' H1 . . . 55.1(14) ?
K1 K1' H1 . . 2_655 135(4) ?
K1 K1' H1 . . 3_655 135(4) ?
K1 K1' H1 . . 4_555 55.1(14) ?
K1 K1' H2 . . . 41(4) ?
K1 K1' H2 . . 2_655 130(5) ?
K1 K1' H3 . . 1_554 154(5) ?
K1 K1' H3 . . 2_656 9(4) ?
K1 K1' K1' . . 2_655 123(5) ?
K1 K1' Cl1 . . 5_445 126.8(14) ?
K1 K1' Cl1 . . 6_645 75(3) ?
K1 K1' Cl1 . . 7_655 75(3) ?
K1 K1' Cl1 . . 8_455 126.8(14) ?
K1 K1' Cl2 . . . 97(5) ?
K1 K1' N1 2_655 . . 135(5) ?
K1 K1' N1 2_655 . 2_655 0.0(5) ?
K1 K1' H1 2_655 . . 105.7(15) ?
K1 K1' H1 2_655 . 2_655 21.0(3) ?
K1 K1' H1 2_655 . 3_655 21.0(3) ?
K1 K1' H1 2_655 . 4_555 105.7(15) ?
K1 K1' H2 2_655 . . 176.0(18) ?
K1 K1' H2 2_655 . 2_655 5.7(10) ?
K1 K1' H3 2_655 . 1_554 18.3(10) ?
K1 K1' H3 2_655 . 2_656 126.3(16) ?
K1 K1' K1' 2_655 . 2_655 12.5(12) ?
K1 K1' Cl1 2_655 . 5_445 75.0(8) ?
K1 K1' Cl1 2_655 . 6_645 72.9(8) ?
K1 K1' Cl1 2_655 . 7_655 72.9(8) ?
K1 K1' Cl1 2_655 . 8_455 75.0(8) ?
K1 K1' Cl2 2_655 . . 127.7(13) ?
N1 K1' N1 . . 2_655 135(5) ?
N1 K1' H1 . . . 55.1(14) ?
N1 K1' H1 . . 2_655 135(4) ?
N1 K1' H1 . . 3_655 135(4) ?
N1 K1' H1 . . 4_555 55.1(14) ?
N1 K1' H2 . . . 41(4) ?
N1 K1' H2 . . 2_655 130(5) ?
N1 K1' H3 . . 1_554 154(5) ?
N1 K1' H3 . . 2_656 9(4) ?
N1 K1' K1' . . 2_655 123(5) ?
N1 K1' Cl1 . . 5_445 126.8(14) ?
N1 K1' Cl1 . . 6_645 75(3) ?
N1 K1' Cl1 . . 7_655 75(3) ?
N1 K1' Cl1 . . 8_455 126.8(14) ?
N1 K1' Cl2 . . . 97(5) ?
N1 K1' H1 2_655 . . 105.7(15) ?
N1 K1' H1 2_655 . 2_655 21.0(3) ?
N1 K1' H1 2_655 . 3_655 21.0(3) ?
N1 K1' H1 2_655 . 4_555 105.7(15) ?
N1 K1' H2 2_655 . . 176.0(18) ?
N1 K1' H2 2_655 . 2_655 5.7(10) ?
N1 K1' H3 2_655 . 1_554 18.3(10) ?
N1 K1' H3 2_655 . 2_656 126.3(16) ?
N1 K1' K1' 2_655 . 2_655 12.5(12) ?
N1 K1' Cl1 2_655 . 5_445 75.0(8) ?
N1 K1' Cl1 2_655 . 6_645 72.9(8) ?
N1 K1' Cl1 2_655 . 7_655 72.9(8) ?
N1 K1' Cl1 2_655 . 8_455 75.0(8) ?
N1 K1' Cl2 2_655 . . 127.7(13) ?
H1 K1' H1 . . 2_655 90.2(11) ?
H1 K1' H1 . . 3_655 124.5(16) ?
H1 K1' H1 . . 4_555 105.6(19) ?
H1 K1' H2 . . . 72.1(12) ?
H1 K1' H2 . . 2_655 102.5(13) ?
H1 K1' H3 . . 1_554 115.3(12) ?
H1 K1' H3 . . 2_656 53.4(10) ?
H1 K1' K1' . . 2_655 98.5(15) ?
H1 K1' Cl1 . . 5_445 176.5(15) ?
H1 K1' Cl1 . . 6_645 106.3(14) ?
H1 K1' Cl1 . . 7_655 34.1(10) ?
H1 K1' Cl1 . . 8_455 77.3(7) ?
H1 K1' Cl2 . . . 105.2(14) ?
H1 K1' H1 2_655 . 3_655 41.4(4) ?
H1 K1' H1 2_655 . 4_555 124.5(16) ?
H1 K1' H2 2_655 . . 159.31(19) ?
H1 K1' H2 2_655 . 2_655 22.6(2) ?
H1 K1' H3 2_655 . 1_554 25.2(2) ?
H1 K1' H3 2_655 . 2_656 126.9(11) ?
H1 K1' K1' 2_655 . 2_655 26.0(5) ?
H1 K1' Cl1 2_655 . 5_445 89.6(6) ?
H1 K1' Cl1 2_655 . 6_645 90.5(7) ?
H1 K1' Cl1 2_655 . 7_655 61.2(4) ?
H1 K1' Cl1 2_655 . 8_455 56.8(3) ?
H1 K1' Cl2 2_655 . . 121.6(8) ?
H1 K1' H1 3_655 . 4_555 90.2(11) ?
H1 K1' H2 3_655 . . 159.31(19) ?
H1 K1' H2 3_655 . 2_655 22.6(2) ?
H1 K1' H3 3_655 . 1_554 25.2(2) ?
H1 K1' H3 3_655 . 2_656 126.9(11) ?
H1 K1' K1' 3_655 . 2_655 26.0(5) ?
H1 K1' Cl1 3_655 . 5_445 56.8(3) ?
H1 K1' Cl1 3_655 . 6_645 61.2(4) ?
H1 K1' Cl1 3_655 . 7_655 90.5(7) ?
H1 K1' Cl1 3_655 . 8_455 89.6(6) ?
H1 K1' Cl2 3_655 . . 121.6(8) ?
H1 K1' H2 4_555 . . 72.1(12) ?
H1 K1' H2 4_555 . 2_655 102.5(13) ?
H1 K1' H3 4_555 . 1_554 115.3(12) ?
H1 K1' H3 4_555 . 2_656 53.4(10) ?
H1 K1' K1' 4_555 . 2_655 98.5(15) ?
H1 K1' Cl1 4_555 . 5_445 77.3(7) ?
H1 K1' Cl1 4_555 . 6_645 34.1(10) ?
H1 K1' Cl1 4_555 . 7_655 106.3(14) ?
H1 K1' Cl1 4_555 . 8_455 176.5(15) ?
H1 K1' Cl2 4_555 . . 105.2(14) ?
H2 K1' H2 . . 2_655 170.3(14) ?
H2 K1' H3 . . 1_554 165.7(14) ?
H2 K1' H3 . . 2_656 49.8(7) ?
H2 K1' K1' . . 2_655 163.5(18) ?
H2 K1' Cl1 . . 5_445 107.4(8) ?
H2 K1' Cl1 . . 6_645 104.4(8) ?
H2 K1' Cl1 . . 7_655 104.4(8) ?
H2 K1' Cl1 . . 8_455 107.4(8) ?
H2 K1' Cl2 . . . 56.3(9) ?
H2 K1' H3 2_655 . 1_554 24.04(17) ?
H2 K1' H3 2_655 . 2_656 120.5(11) ?
H2 K1' K1' 2_655 . 2_655 6.8(7) ?
H2 K1' Cl1 2_655 . 5_445 78.5(4) ?
H2 K1' Cl1 2_655 . 6_645 69.0(4) ?
H2 K1' Cl1 2_655 . 7_655 69.0(4) ?
H2 K1' Cl1 2_655 . 8_455 78.5(4) ?
H2 K1' Cl2 2_655 . . 133.4(8) ?
H3 K1' H3 1_554 . 2_656 144.6(12) ?
H3 K1' K1' 1_554 . 2_655 30.8(8) ?
H3 K1' Cl1 1_554 . 5_445 64.4(4) ?
H3 K1' Cl1 1_554 . 6_645 85.8(5) ?
H3 K1' Cl1 1_554 . 7_655 85.8(5) ?
H3 K1' Cl1 1_554 . 8_455 64.4(4) ?
H3 K1' Cl2 1_554 . . 109.4(7) ?
H3 K1' K1' 2_656 . 2_655 113.8(14) ?
H3 K1' Cl1 2_656 . 5_445 129.0(4) ?
H3 K1' Cl1 2_656 . 6_645 69.3(6) ?
H3 K1' Cl1 2_656 . 7_655 69.3(6) ?
H3 K1' Cl1 2_656 . 8_455 129.0(4) ?
H3 K1' Cl2 2_656 . . 106.0(10) ?
K1' K1' Cl1 2_655 . 5_445 82.8(7) ?
K1' K1' Cl1 2_655 . 6_645 64.6(7) ?
K1' K1' Cl1 2_655 . 7_655 64.6(7) ?
K1' K1' Cl1 2_655 . 8_455 82.8(7) ?
K1' K1' Cl2 2_655 . . 140.2(12) ?
Cl1 K1' Cl1 5_445 . 6_645 77.2(3) ?
Cl1 K1' Cl1 5_445 . 7_655 147.4(8) ?
Cl1 K1' Cl1 5_445 . 8_455 99.7(6) ?
Cl1 K1' Cl2 5_445 . . 72.0(5) ?
Cl1 K1' Cl1 6_645 . 7_655 88.2(6) ?
Cl1 K1' Cl1 6_645 . 8_455 147.4(8) ?
Cl1 K1' Cl2 6_645 . . 134.3(3) ?
Cl1 K1' Cl1 7_655 . 8_455 77.2(3) ?
Cl1 K1' Cl2 7_655 . . 134.3(3) ?
Cl1 K1' Cl2 8_455 . . 72.0(5) ?
K1 Cu1 Cl1 1_655 . . 56.4(5) ?
K1 Cu1 Cl2 1_655 . 1_655 52.6(6) ?
K1 Cu1 O1 1_655 . . 80.3(6) ?
K1 Cu1 O2 1_655 . 2_756 138.8(6) ?
K1 Cu1 O2 1_655 . 8_555 107.1(5) ?
Cl1 Cu1 Cl2 . . 1_655 108.1(4) ?
Cl1 Cu1 O1 . . . 92.4(5) ?
Cl1 Cu1 O2 . . 2_756 164.8(4) ?
Cl1 Cu1 O2 . . 8_555 96.5(4) ?
Cl2 Cu1 O1 1_655 . . 85.8(5) ?
Cl2 Cu1 O2 1_655 . 2_756 86.9(5) ?
Cl2 Cu1 O2 1_655 . 8_555 94.2(4) ?
O1 Cu1 O2 . . 2_756 90.8(6) ?
O1 Cu1 O2 . . 8_555 170.6(6) ?
O2 Cu1 O2 2_756 . 8_555 79.8(5) ?
O1 Te1 O2 . . . 93.5(5) ?
O1 Te1 O2 . . 4_555 93.5(5) ?
O2 Te1 O2 . . 4_555 97.1(6) ?
K1 Cl1 K1 1_655 . 5_555 141.3(9) ?
K1 Cl1 K1 1_655 . 6_655 103.4(8) ?
K1 Cl1 N1 1_655 . 1_655 0.0(5) ?
K1 Cl1 N1 1_655 . 5_555 141.3(9) ?
K1 Cl1 N1 1_655 . 6_655 103.4(8) ?
K1 Cl1 K1' 1_655 . 5_555 140.0(8) ?
K1 Cl1 K1' 1_655 . 6_655 108.9(7) ?
K1 Cl1 Cu1 1_655 . . 89.0(7) ?
K1 Cl1 K1 5_555 . 6_655 45.9(9) ?
K1 Cl1 N1 5_555 . 1_655 141.3(9) ?
K1 Cl1 N1 5_555 . 5_555 0.0(5) ?
K1 Cl1 N1 5_555 . 6_655 45.9(9) ?
K1 Cl1 K1' 5_555 . 5_555 7.6(6) ?
K1 Cl1 K1' 5_555 . 6_655 37.5(7) ?
K1 Cl1 Cu1 5_555 . . 129.7(7) ?
K1 Cl1 N1 6_655 . 1_655 103.4(8) ?
K1 Cl1 N1 6_655 . 5_555 45.9(9) ?
K1 Cl1 N1 6_655 . 6_655 0.0(5) ?
K1 Cl1 K1' 6_655 . 5_555 40.2(7) ?
K1 Cl1 K1' 6_655 . 6_655 9.6(7) ?
K1 Cl1 Cu1 6_655 . . 147.9(6) ?
N1 Cl1 N1 1_655 . 5_555 141.3(9) ?
N1 Cl1 N1 1_655 . 6_655 103.4(8) ?
N1 Cl1 K1' 1_655 . 5_555 140.0(8) ?
N1 Cl1 K1' 1_655 . 6_655 108.9(7) ?
N1 Cl1 Cu1 1_655 . . 89.0(7) ?
N1 Cl1 N1 5_555 . 6_655 45.9(9) ?
N1 Cl1 K1' 5_555 . 5_555 7.6(6) ?
N1 Cl1 K1' 5_555 . 6_655 37.5(7) ?
N1 Cl1 Cu1 5_555 . . 129.7(7) ?
N1 Cl1 K1' 6_655 . 5_555 40.2(7) ?
N1 Cl1 K1' 6_655 . 6_655 9.6(7) ?
N1 Cl1 Cu1 6_655 . . 147.9(6) ?
K1' Cl1 K1' 5_555 . 6_655 32.6(5) ?
K1' Cl1 Cu1 5_555 . . 130.3(5) ?
K1' Cl1 Cu1 6_655 . . 152.3(4) ?
K1 Cl2 N1 . . . 0.0(5) ?
K1 Cl2 K1' . . . 10.3(8) ?
K1 Cl2 Cu1 . . 1_455 86.0(6) ?
K1 Cl2 Cu1 . . 4_455 86.0(6) ?
N1 Cl2 K1' . . . 10.3(8) ?
N1 Cl2 Cu1 . . 1_455 86.0(6) ?
N1 Cl2 Cu1 . . 4_455 86.0(6) ?
K1' Cl2 Cu1 . . 1_455 94.1(5) ?
K1' Cl2 Cu1 . . 4_455 94.1(5) ?
Cu1 Cl2 Cu1 1_455 . 4_455 75.5(4) ?
Cu1 O1 Cu1 . . 4_555 112.2(8) ?
Cu1 O1 Te1 . . . 123.5(4) ?
Cu1 O1 Te1 4_555 . . 123.5(4) ?
Cu1 O2 Cu1 2_756 . 8_455 100.2(6) ?
Cu1 O2 Te1 2_756 . . 132.5(7) ?
Cu1 O2 Te1 8_455 . . 126.4(7) ?

loop_
_geom_bond_atom_site_label_1
_geom_bond_atom_site_label_2
_geom_bond_site_symmetry_1
_geom_bond_site_symmetry_2
_geom_bond_distance
_geom_bond_publ_flag
K1 K1 . 2_655 2.61(5) ?
K1 K1 . 6_545 5.14(2) ?
K1 K1 . 6_555 5.14(2) ?
K1 N1 . . 0 ?
K1 N1 . 2_655 2.61(5) ?
K1 H1 . . 0.797(9) ?
K1 H1 . 2_655 2.62(4) ?
K1 H1 . 3_655 2.62(4) ?
K1 H1 . 4_555 0.797(9) ?
K1 H2 . . 0.93(4) ?
K1 H3 . 2_656 1.06(4) ?
K1 K1' . . 0.56(4) ?
K1 K1' . 2_655 2.18(4) ?
K1 Cu1 . 1_455 3.94(3) ?
K1 Cu1 . 4_455 3.94(3) ?
K1 Cl1 . 1_455 3.28(3) ?
K1 Cl1 . 5_445 3.42(3) ?
K1 Cl1 . 6_645 3.26(3) ?
K1 Cl1 . 7_655 3.26(3) ?
K1 Cl1 . 4_455 3.28(3) ?
K1 Cl1 . 8_455 3.42(3) ?
K1 Cl2 . . 3.13(4) ?
N1 H1 . . 0.797(9) ?
N1 H1 . 4_555 0.797(9) ?
N1 H2 . . 0.93(4) ?
N1 K1' . . 0.56(4) ?
N1 K1' . 2_655 2.18(4) ?
N1 Cl1 . 1_455 3.28(3) ?
N1 Cl1 . 5_445 3.42(3) ?
N1 Cl1 . 6_645 3.26(3) ?
N1 Cl1 . 7_655 3.26(3) ?
N1 Cl1 . 4_455 3.28(3) ?
N1 Cl1 . 8_455 3.42(3) ?
N1 Cl2 . . 3.13(4) ?
H1 K1' . . 0.972(12) ?
H1 K1' . 2_655 2.19(2) ?
H2 K1' . . 1.28(2) ?
H2 K1' . 2_655 3.07(2) ?
H3 K1' . 1_556 2.88(2) ?
H3 K1' . 2_656 1.61(2) ?
K1' K1' . 2_655 1.83(3) ?
K1' Cl1 . 5_445 3.058(16) ?
K1' Cl1 . 6_645 3.360(18) ?
K1' Cl1 . 7_655 3.360(18) ?
K1' Cl1 . 8_455 3.058(16) ?
K1' Cl2 . . 3.02(3) ?
Cu1 Cl1 . . 2.239(8) ?
Cu1 Cl2 . 1_655 2.612(11) ?
Cu1 O1 . . 1.926(10) ?
Cu1 O2 . 2_756 1.996(13) ?
Cu1 O2 . 8_555 1.946(13) ?
Te1 O1 . . 1.870(17) ?
Te1 O2 . . 1.869(13) ?
Te1 O2 . 4_555 1.869(13) ?

loop_
_geom_hbond_atom_site_label_D
_geom_hbond_atom_site_label_H
_geom_hbond_atom_site_label_A
_geom_hbond_site_symmetry_D
_geom_hbond_site_symmetry_H
_geom_hbond_site_symmetry_A
_geom_hbond_distance_DH
_geom_hbond_distance_HA
_geom_hbond_distance_DA
_geom_hbond_angle_DHA
_geom_hbond_publ_flag
? ? ? ? ? ? ? ? ? ? ?

loop_
_geom_torsion_atom_site_label_1
_geom_torsion_atom_site_label_2
_geom_torsion_atom_site_label_3
_geom_torsion_atom_site_label_4
_geom_torsion_site_symmetry_1
_geom_torsion_site_symmetry_2
_geom_torsion_site_symmetry_3
_geom_torsion_site_symmetry_4
_geom_torsion
_geom_torsion_publ_flag
? ? ? ? ? ? ? ? ? ?

loop_
_restr_angle_atom_site_label_1
_restr_angle_site_symmetry_1
_restr_angle_atom_site_label_2
_restr_angle_site_symmetry_2
_restr_angle_atom_site_label_3
_restr_angle_site_symmetry_3
_restr_angle_target
_restr_angle_target_weight_param
? ? ? ? ? ? ? ?

loop_
_restr_distance_atom_site_label_1
_restr_distance_site_symmetry_1
_restr_distance_atom_site_label_2
_restr_distance_site_symmetry_2
_restr_distance_target
_restr_distance_target_weight_param
? ? ? ? ? ?

loop_
_restr_equal_angle_atom_site_label_1
_restr_equal_angle_site_symmetry_1
_restr_equal_angle_atom_site_label_2
_restr_equal_angle_site_symmetry_2
_restr_equal_angle_atom_site_label_3
_restr_equal_angle_site_symmetry_3
_restr_equal_angle_class_class_id
_restr_equal_angle_class_target_weight_param
? ? ? ? ? ? ? ?

loop_
_restr_equal_distance_atom_site_label_1
_restr_equal_distance_site_symmetry_1
_restr_equal_distance_atom_site_label_2
_restr_equal_distance_site_symmetry_2
_restr_equal_distance_class_class_id
_restr_equal_distance_class_target_weight_param
? ? ? ? ? ?

loop_
_restr_equal_torsion_atom_site_label_1
_restr_equal_torsion_site_symmetry_1
_restr_equal_torsion_atom_site_label_2
_restr_equal_torsion_site_symmetry_2
_restr_equal_torsion_atom_site_label_3
_restr_equal_torsion_site_symmetry_3
_restr_equal_torsion_atom_site_label_4
_restr_equal_torsion_site_symmetry_4
_restr_equal_torsion_class_class_id
_restr_equal_torsion_class_target_weight_param
? ? ? ? ? ? ? ? ? ?

loop_
_restr_torsion_atom_site_label_1
_restr_torsion_site_symmetry_1
_restr_torsion_atom_site_label_2
_restr_torsion_site_symmetry_2
_restr_torsion_atom_site_label_3
_restr_torsion_site_symmetry_3
_restr_torsion_atom_site_label_4
_restr_torsion_site_symmetry_4
_restr_torsion_angle_target
_restr_torsion_weight_param
? ? ? ? ? ? ? ? ? ?

loop_
_twin_individual_id
_twin_individual_mass_fraction_refined
_twin_individual_twin_matrix_11
_twin_individual_twin_matrix_12
_twin_individual_twin_matrix_13
_twin_individual_twin_matrix_21
_twin_individual_twin_matrix_22
_twin_individual_twin_matrix_23
_twin_individual_twin_matrix_31
_twin_individual_twin_matrix_32
_twin_individual_twin_matrix_33
? ? ? ? ? ? ? ? ? ? ?

loop_
_jana_atom_site_adp_c_label
_jana_atom_site_adp_c_type_symbol
_jana_atom_site_adp_c_111
_jana_atom_site_adp_c_112
_jana_atom_site_adp_c_113
_jana_atom_site_adp_c_122
_jana_atom_site_adp_c_123
_jana_atom_site_adp_c_133
_jana_atom_site_adp_c_222
_jana_atom_site_adp_c_223
_jana_atom_site_adp_c_233
_jana_atom_site_adp_c_333
? ? ? ? ? ? ? ? ? ? ? ?

loop_
_jana_atom_site_adp_d_label
_jana_atom_site_adp_d_type_symbol
_jana_atom_site_adp_d_1111
_jana_atom_site_adp_d_1112
_jana_atom_site_adp_d_1113
_jana_atom_site_adp_d_1122
_jana_atom_site_adp_d_1123
_jana_atom_site_adp_d_1133
_jana_atom_site_adp_d_1222
_jana_atom_site_adp_d_1223
_jana_atom_site_adp_d_1233
_jana_atom_site_adp_d_1333
_jana_atom_site_adp_d_2222
_jana_atom_site_adp_d_2223
_jana_atom_site_adp_d_2233
_jana_atom_site_adp_d_2333
_jana_atom_site_adp_d_3333
? ? ? ? ? ? ? ? ? ? ? ? ? ? ? ? ?

loop_
_jana_atom_site_adp_e_label
_jana_atom_site_adp_e_type_symbol
_jana_atom_site_adp_e_11111
_jana_atom_site_adp_e_11112
_jana_atom_site_adp_e_11113
_jana_atom_site_adp_e_11122
_jana_atom_site_adp_e_11123
_jana_atom_site_adp_e_11133
_jana_atom_site_adp_e_11222
_jana_atom_site_adp_e_11223
_jana_atom_site_adp_e_11233
_jana_atom_site_adp_e_11333
_jana_atom_site_adp_e_12222
_jana_atom_site_adp_e_12223
_jana_atom_site_adp_e_12233
_jana_atom_site_adp_e_12333
_jana_atom_site_adp_e_13333
_jana_atom_site_adp_e_22222
_jana_atom_site_adp_e_22223
_jana_atom_site_adp_e_22233
_jana_atom_site_adp_e_22333
_jana_atom_site_adp_e_23333
_jana_atom_site_adp_e_33333
? ? ? ? ? ? ? ? ? ? ? ? ? ? ? ? ? ? ? ? ? ? ?

loop_
_jana_atom_site_adp_f_label
_jana_atom_site_adp_f_type_symbol
_jana_atom_site_adp_f_111111
_jana_atom_site_adp_f_111112
_jana_atom_site_adp_f_111113
_jana_atom_site_adp_f_111122
_jana_atom_site_adp_f_111123
_jana_atom_site_adp_f_111133
_jana_atom_site_adp_f_111222
_jana_atom_site_adp_f_111223
_jana_atom_site_adp_f_111233
_jana_atom_site_adp_f_111333
_jana_atom_site_adp_f_112222
_jana_atom_site_adp_f_112223
_jana_atom_site_adp_f_112233
_jana_atom_site_adp_f_112333
_jana_atom_site_adp_f_113333
_jana_atom_site_adp_f_122222
_jana_atom_site_adp_f_122223
_jana_atom_site_adp_f_122233
_jana_atom_site_adp_f_122333
_jana_atom_site_adp_f_123333
_jana_atom_site_adp_f_133333
_jana_atom_site_adp_f_222222
_jana_atom_site_adp_f_222223
_jana_atom_site_adp_f_222233
_jana_atom_site_adp_f_222333
_jana_atom_site_adp_f_223333
_jana_atom_site_adp_f_233333
_jana_atom_site_adp_f_333333
? ? ? ? ? ? ? ? ? ? ? ? ? ? ? ? ? ? ? ? ? ? ? ? ? ? ? ? ? ?
